data_4000582
_journal_name_full 'Chemistry of Materials'
_journal_paper_doi 10.1021/cm047794r
_journal_year 2005
_chemical_formula_moiety 'C32 H12 B F24, C18 H17 N3 O3 Re'
_chemical_formula_sum 'C50 H29 B F24 N3 O3 Re'
_chemical_formula_weight 1372.77
_space_group_IT_number 33
_space_group_name_Hall 'P 2c -2ab'
_space_group_name_H-M_alt 'P b n 21'
_symmetry_cell_setting orthorhombic
_symmetry_space_group_name_Hall 'P 2c -2ab'
_symmetry_space_group_name_H-M 'P b n 21'
_cell_angle_alpha 90.00
_cell_angle_beta 90.00
_cell_angle_gamma 90.00
_cell_formula_units_Z 4
_cell_length_a 16.3679(3)
_cell_length_b 16.9890(3)
_cell_length_c 18.9093(4)
_cell_measurement_temperature 150(1)
_cell_volume 5258.19(17)
_diffrn_ambient_temperature 150(1)
_exptl_crystal_density_diffrn 1.734
_cod_depositor_comments
;
The following automatic conversions were performed:
'_symmetry_cell_setting' value 'Orthorhombic' changed to 'orthorhombic'
according to '/home/saulius/struct/CIF-dictionaries/cif_core.dic'
dictionary named 'cif_core.dic' version 2.4.1 from 2010-06-29.

Automatic conversion script
Id: cif_fix_enum 1527 2010-12-29 10:47:43Z saulius 
;
_cod_database_code 4000582

loop_
_symmetry_equiv_pos_as_xyz
'x, y, z'
'-x+1/2, y+1/2, z'
'x+1/2, -y+1/2, z+1/2'
'-x, -y, z+1/2'

loop_
_atom_site_label
_atom_site_type_symbol
_atom_site_fract_x
_atom_site_fract_y
_atom_site_fract_z
_atom_site_U_iso_or_equiv
_atom_site_adp_type
_atom_site_occupancy
_atom_site_symmetry_multiplicity
_atom_site_calc_flag
_atom_site_refinement_flags
_atom_site_disorder_assembly
_atom_site_disorder_group
Re1 Re 0.065846(12) 0.478032(11) 0.26640(2) 0.03093(9) Uani 1 1 d . . .
O1 O -0.0206(5) 0.5277(4) 0.1272(4) 0.079(2) Uani 1 1 d . . .
O2 O 0.2187(4) 0.5631(4) 0.2119(4) 0.0719(19) Uani 1 1 d . . .
O3 O 0.0040(4) 0.6308(3) 0.3363(4) 0.0673(17) Uani 1 1 d . . .
N1 N 0.1568(3) 0.4458(3) 0.4153(3) 0.0329(12) Uani 1 1 d . . .
N2 N 0.0963(3) 0.3593(3) 0.2325(3) 0.0285(11) Uani 1 1 d . . .
N3 N -0.0364(3) 0.4055(3) 0.3001(3) 0.0319(12) Uani 1 1 d . . .
C1 C 0.0105(5) 0.5068(5) 0.1791(5) 0.051(2) Uani 1 1 d . . .
C2 C 0.1619(5) 0.5324(4) 0.2338(4) 0.0473(19) Uani 1 1 d . . .
C3 C 0.0281(5) 0.5749(5) 0.3068(5) 0.052(2) Uani 1 1 d . . .
C4 C 0.1243(4) 0.4531(4) 0.3622(4) 0.0357(16) Uani 1 1 d . . .
C5 C 0.1957(5) 0.4459(4) 0.4851(3) 0.0344(16) Uani 1 1 d . . .
C6 C 0.2884(5) 0.4482(5) 0.4737(4) 0.051(2) Uani 1 1 d . . .
H6A H 0.3060 0.3995 0.4505 0.077 Uiso 1 1 calc R . .
H6B H 0.3159 0.4531 0.5195 0.077 Uiso 1 1 calc R . .
H6C H 0.3025 0.4933 0.4439 0.077 Uiso 1 1 calc R . .
C7 C 0.1683(6) 0.5220(4) 0.5223(4) 0.054(2) Uani 1 1 d . . .
H7A H 0.1091 0.5203 0.5302 0.081 Uiso 1 1 calc R . .
H7B H 0.1818 0.5674 0.4925 0.081 Uiso 1 1 calc R . .
H7C H 0.1965 0.5268 0.5678 0.081 Uiso 1 1 calc R . .
C8 C 0.1684(5) 0.3727(4) 0.5243(4) 0.0458(19) Uani 1 1 d . . .
H8A H 0.1884 0.3259 0.4995 0.069 Uiso 1 1 calc R . .
H8B H 0.1086 0.3714 0.5262 0.069 Uiso 1 1 calc R . .
H8C H 0.1905 0.3736 0.5724 0.069 Uiso 1 1 calc R . .
C9 C 0.1647(5) 0.3399(5) 0.1972(4) 0.0449(18) Uani 1 1 d . . .
H9A H 0.2010 0.3805 0.1829 0.054 Uiso 1 1 calc R . .
C10 C 0.1838(6) 0.2631(5) 0.1812(4) 0.056(2) Uani 1 1 d . . .
H10A H 0.2323 0.2509 0.1559 0.067 Uiso 1 1 calc R . .
C11 C 0.1311(6) 0.2039(5) 0.2023(4) 0.053(2) Uani 1 1 d . . .
H11A H 0.1441 0.1504 0.1930 0.064 Uiso 1 1 calc R . .
C12 C 0.0603(5) 0.2230(4) 0.2366(4) 0.0410(17) Uani 1 1 d . . .
H12A H 0.0230 0.1829 0.2502 0.049 Uiso 1 1 calc R . .
C13 C 0.0435(4) 0.3011(3) 0.2514(3) 0.0315(17) Uani 1 1 d . . .
C14 C -0.0308(4) 0.3266(4) 0.2880(3) 0.0291(14) Uani 1 1 d . . .
C15 C -0.0958(5) 0.2763(4) 0.3062(4) 0.0392(16) Uani 1 1 d . . .
H15A H -0.0926 0.2213 0.2975 0.047 Uiso 1 1 calc R . .
C16 C -0.1642(5) 0.3088(5) 0.3370(4) 0.050(2) Uani 1 1 d . . .
H16A H -0.2083 0.2758 0.3507 0.060 Uiso 1 1 calc R . .
C17 C -0.1691(5) 0.3872(5) 0.3479(5) 0.055(2) Uani 1 1 d . . .
H17A H -0.2171 0.4095 0.3678 0.065 Uiso 1 1 calc R . .
C18 C -0.1049(5) 0.4342(5) 0.3303(4) 0.0463(18) Uani 1 1 d . . .
H18A H -0.1084 0.4890 0.3397 0.056 Uiso 1 1 calc R . .
F1 F -0.3894(5) 0.8175(5) 0.6074(4) 0.118(3) Uani 1 1 d . . .
F2 F -0.3662(4) 0.9153(3) 0.5476(5) 0.118(3) Uani 1 1 d . . .
F3 F -0.4306(3) 0.8226(7) 0.5074(6) 0.162(5) Uani 1 1 d . . .
F4 F -0.2272(7) 0.5649(3) 0.5411(5) 0.152(5) Uani 1 1 d . . .
F5 F -0.1486(6) 0.5750(3) 0.4567(6) 0.175(5) Uani 1 1 d . . .
F6 F -0.2689(8) 0.5706(4) 0.4464(7) 0.201(6) Uani 1 1 d . . .
F7 F 0.1364(3) 1.1550(3) 0.4808(3) 0.0741(16) Uani 1 1 d . . .
F8 F 0.0306(4) 1.2029(3) 0.4330(4) 0.102(2) Uani 1 1 d . . .
F9 F 0.0968(4) 1.1113(3) 0.3821(3) 0.0676(15) Uani 1 1 d . . .
F10 F -0.0628(6) 0.9961(5) 0.7029(3) 0.119(3) Uani 1 1 d . . .
F11 F -0.0500(4) 1.1144(4) 0.6900(3) 0.101(2) Uani 1 1 d . . .
F12 F -0.1611(3) 1.0596(6) 0.6654(3) 0.120(3) Uani 1 1 d . . .
F13 F 0.1597(3) 0.7471(4) 0.2823(2) 0.0834(18) Uani 1 1 d . . .
F14 F 0.2228(4) 0.6709(4) 0.3446(3) 0.105(2) Uani 1 1 d . . .
F15 F 0.2595(4) 0.7853(5) 0.3468(4) 0.139(4) Uani 1 1 d . . .
F16 F 0.1220(3) 0.7759(2) 0.6479(2) 0.0541(12) Uani 1 1 d . . .
F17 F 0.1990(3) 0.6851(3) 0.6045(2) 0.0539(12) Uani 1 1 d . . .
F18 F 0.0715(3) 0.6642(3) 0.6218(2) 0.0493(11) Uani 1 1 d . . .
F19 F -0.1485(7) 1.0942(3) 0.2583(6) 0.191(6) Uani 1 1 d . . .
F20 F -0.2545(7) 1.0491(6) 0.2489(11) 0.261(9) Uani 1 1 d . . .
F21 F -0.1857(9) 1.0435(4) 0.1689(4) 0.181(6) Uani 1 1 d . . .
F22 F -0.0561(4) 0.7118(4) 0.2032(4) 0.106(3) Uani 1 1 d . . .
F23 F -0.1852(5) 0.7035(3) 0.2084(3) 0.099(2) Uani 1 1 d . . .
F24 F -0.1285(4) 0.7689(3) 0.1272(2) 0.0627(14) Uani 1 1 d . . .
C21 C -0.1499(4) 0.8161(3) 0.4750(3) 0.0242(12) Uani 1 1 d . . .
C22 C -0.2235(4) 0.8492(3) 0.5005(3) 0.0260(13) Uani 1 1 d . . .
H22A H -0.2274 0.9048 0.5050 0.031 Uiso 1 1 calc R . .
C23 C -0.2908(4) 0.8031(3) 0.5192(3) 0.0280(13) Uani 1 1 d . . .
C24 C -0.2877(4) 0.7211(4) 0.5142(4) 0.0348(15) Uani 1 1 d . . .
H24A H -0.3335 0.6896 0.5266 0.042 Uiso 1 1 calc R . .
C25 C -0.2163(4) 0.6875(4) 0.4908(4) 0.0329(15) Uani 1 1 d . . .
C26 C -0.1477(4) 0.7334(3) 0.4727(3) 0.0280(13) Uani 1 1 d . . .
H26A H -0.0987 0.7078 0.4587 0.034 Uiso 1 1 calc R . .
C27 C -0.3680(4) 0.8409(4) 0.5448(4) 0.0396(17) Uani 1 1 d . . .
C28 C -0.2105(6) 0.6006(4) 0.4859(5) 0.057(3) Uani 1 1 d . . .
C31 C -0.0556(3) 0.9508(3) 0.4829(3) 0.0217(12) Uani 1 1 d . . .
C32 C -0.0057(4) 1.0076(3) 0.4494(3) 0.0252(13) Uani 1 1 d . . .
H32A H 0.0124 0.9978 0.4025 0.030 Uiso 1 1 calc R . .
C33 C 0.0178(4) 1.0768(3) 0.4817(3) 0.0257(13) Uani 1 1 d . . .
C34 C -0.0068(4) 1.0938(4) 0.5508(4) 0.0333(15) Uani 1 1 d . . .
H34A H 0.0085 1.1416 0.5731 0.040 Uiso 1 1 calc R . .
C35 C -0.0545(4) 1.0382(4) 0.5858(4) 0.0296(14) Uani 1 1 d . . .
C36 C -0.0778(3) 0.9688(4) 0.5524(3) 0.0254(13) Uani 1 1 d . . .
H36A H -0.1103 0.9321 0.5778 0.031 Uiso 1 1 calc R . .
C37 C 0.0693(4) 1.1355(4) 0.4448(4) 0.0394(17) Uani 1 1 d . . .
C38 C -0.0815(4) 1.0521(5) 0.6592(4) 0.0402(17) Uani 1 1 d . . .
C41 C 0.0108(4) 0.8175(3) 0.4496(3) 0.0239(12) Uani 1 1 d . . .
C42 C 0.0656(3) 0.8023(4) 0.3939(3) 0.0259(12) Uani 1 1 d . . .
H42A H 0.0534 0.8219 0.3480 0.031 Uiso 1 1 calc R . .
C43 C 0.1371(4) 0.7594(4) 0.4041(3) 0.0305(14) Uani 1 1 d . . .
C44 C 0.1583(4) 0.7326(3) 0.4700(4) 0.0284(13) Uani 1 1 d . . .
H44A H 0.2079 0.7046 0.4768 0.034 Uiso 1 1 calc R . .
C45 C 0.1058(4) 0.7469(3) 0.5272(3) 0.0301(14) Uani 1 1 d . . .
C46 C 0.0334(4) 0.7894(3) 0.5157(3) 0.0242(13) Uani 1 1 d . . .
H46A H -0.0016 0.7992 0.5547 0.029 Uiso 1 1 calc R . .
C47 C 0.1934(5) 0.7449(5) 0.3438(4) 0.0442(18) Uani 1 1 d . . .
C48 C 0.1248(5) 0.7179(4) 0.5994(4) 0.0371(16) Uani 1 1 d . . .
C51 C -0.1010(3) 0.8800(3) 0.3596(3) 0.0222(12) Uani 1 1 d . . .
C52 C -0.1274(4) 0.9515(4) 0.3308(3) 0.0291(14) Uani 1 1 d . . .
H52A H -0.1283 0.9969 0.3601 0.035 Uiso 1 1 calc R . .
C53 C -0.1525(4) 0.9586(3) 0.2608(5) 0.0348(14) Uani 1 1 d . . .
C54 C -0.1533(4) 0.8942(4) 0.2151(4) 0.0367(16) Uani 1 1 d . . .
H54A H -0.1711 0.8987 0.1675 0.044 Uiso 1 1 calc R . .
C55 C -0.1265(4) 0.8229(4) 0.2432(3) 0.0280(15) Uani 1 1 d . . .
C56 C -0.1025(4) 0.8155(4) 0.3129(3) 0.0245(14) Uani 1 1 d . . .
H56A H -0.0865 0.7652 0.3299 0.029 Uiso 1 1 calc R . .
C57 C -0.1798(7) 1.0357(5) 0.2327(5) 0.065(3) Uani 1 1 d . . .
C58 C -0.1243(5) 0.7520(4) 0.1959(4) 0.0411(18) Uani 1 1 d . . .
B1 B -0.0739(4) 0.8680(4) 0.4420(4) 0.0238(14) Uani 1 1 d . . .

loop_
_atom_site_aniso_label
_atom_site_aniso_U_11
_atom_site_aniso_U_22
_atom_site_aniso_U_33
_atom_site_aniso_U_23
_atom_site_aniso_U_13
_atom_site_aniso_U_12
Re1 0.02387(12) 0.02948(12) 0.03945(13) 0.00461(17) -0.00298(19) -0.00181(9)
O1 0.070(5) 0.096(5) 0.069(4) 0.036(4) -0.035(4) -0.019(4)
O2 0.044(4) 0.071(4) 0.100(5) 0.019(4) 0.009(3) -0.028(3)
O3 0.070(4) 0.037(3) 0.095(5) -0.012(3) -0.006(4) 0.014(3)
N1 0.030(3) 0.034(3) 0.035(3) -0.002(2) 0.000(3) 0.005(2)
N2 0.020(3) 0.038(3) 0.027(3) 0.004(2) 0.003(2) 0.005(2)
N3 0.019(3) 0.038(3) 0.039(3) 0.003(2) 0.008(2) 0.001(2)
C1 0.035(4) 0.048(4) 0.069(6) 0.012(4) -0.007(4) -0.011(3)
C2 0.047(5) 0.042(4) 0.053(4) 0.007(3) -0.013(4) -0.004(4)
C3 0.034(4) 0.036(4) 0.084(6) 0.012(4) -0.023(4) -0.005(3)
C4 0.029(4) 0.023(3) 0.055(5) -0.002(3) 0.007(3) 0.000(3)
C5 0.056(5) 0.027(3) 0.020(3) 0.000(3) -0.004(3) 0.007(3)
C6 0.049(5) 0.058(5) 0.047(5) 0.001(4) -0.013(4) -0.010(4)
C7 0.087(7) 0.038(4) 0.038(4) -0.004(3) 0.010(4) 0.009(4)
C8 0.056(5) 0.037(4) 0.045(4) 0.011(3) 0.004(4) -0.004(4)
C9 0.032(4) 0.065(5) 0.037(4) 0.000(3) 0.003(3) 0.007(4)
C10 0.057(6) 0.076(6) 0.036(4) -0.015(4) 0.001(4) 0.032(5)
C11 0.060(6) 0.052(5) 0.048(5) -0.017(4) -0.021(4) 0.027(4)
C12 0.051(5) 0.030(3) 0.042(4) -0.003(3) -0.008(3) -0.003(3)
C13 0.033(3) 0.027(3) 0.035(5) 0.003(3) -0.002(3) 0.001(2)
C14 0.023(3) 0.030(3) 0.034(4) 0.000(2) 0.000(2) -0.006(3)
C15 0.045(4) 0.043(4) 0.030(4) -0.001(3) -0.003(3) -0.013(3)
C16 0.031(4) 0.079(6) 0.041(4) 0.013(4) 0.000(3) -0.019(4)
C17 0.030(4) 0.077(6) 0.057(5) 0.007(4) 0.021(4) 0.007(4)
C18 0.030(4) 0.054(5) 0.054(5) 0.003(4) 0.015(4) 0.014(4)
F1 0.115(6) 0.138(6) 0.099(5) 0.042(4) 0.072(5) 0.070(5)
F2 0.058(4) 0.043(3) 0.251(9) -0.001(4) 0.081(5) 0.015(3)
F3 0.024(3) 0.245(11) 0.218(10) -0.148(9) -0.027(4) 0.035(4)
F4 0.295(13) 0.030(3) 0.132(7) 0.015(4) 0.104(8) 0.017(5)
F5 0.163(8) 0.024(3) 0.340(13) -0.020(5) 0.181(9) -0.007(4)
F6 0.247(13) 0.049(4) 0.307(15) -0.058(6) -0.132(11) -0.013(6)
F7 0.059(3) 0.096(4) 0.067(3) 0.008(3) -0.006(3) -0.054(3)
F8 0.084(4) 0.039(3) 0.182(7) 0.051(3) 0.045(5) 0.014(3)
F9 0.090(4) 0.058(3) 0.055(3) -0.003(2) 0.023(3) -0.036(3)
F10 0.207(11) 0.120(5) 0.031(3) 0.006(3) 0.018(4) 0.047(5)
F11 0.119(5) 0.110(5) 0.074(4) -0.061(4) 0.042(4) -0.066(4)
F12 0.030(3) 0.266(9) 0.064(4) -0.064(5) 0.010(3) 0.001(4)
F13 0.049(3) 0.156(5) 0.045(4) -0.013(3) 0.012(2) 0.024(3)
F14 0.117(6) 0.109(5) 0.090(4) -0.014(4) 0.038(4) 0.059(4)
F15 0.097(5) 0.206(8) 0.114(5) -0.102(6) 0.081(5) -0.100(6)
F16 0.078(3) 0.044(2) 0.040(2) -0.0107(19) -0.013(2) 0.014(2)
F17 0.040(3) 0.071(3) 0.051(3) 0.006(2) -0.012(2) 0.022(2)
F18 0.054(3) 0.049(2) 0.044(2) 0.0170(19) -0.003(2) -0.003(2)
F19 0.366(14) 0.022(2) 0.185(8) 0.028(4) -0.198(10) -0.018(4)
F20 0.169(9) 0.145(8) 0.47(2) 0.199(13) 0.074(14) 0.102(8)
F21 0.421(18) 0.055(3) 0.068(4) 0.008(3) -0.091(8) 0.060(7)
F22 0.117(6) 0.091(4) 0.110(5) -0.065(4) -0.055(4) 0.068(4)
F23 0.163(7) 0.062(3) 0.071(3) -0.030(3) 0.047(4) -0.077(4)
F24 0.094(4) 0.054(3) 0.040(3) -0.010(2) -0.002(3) -0.008(3)
C21 0.019(3) 0.023(3) 0.030(3) 0.002(2) 0.001(2) -0.003(2)
C22 0.019(3) 0.024(3) 0.035(3) 0.000(2) 0.001(3) 0.000(2)
C23 0.024(3) 0.027(3) 0.032(3) -0.001(3) 0.003(3) -0.001(3)
C24 0.033(4) 0.028(3) 0.043(4) -0.001(3) 0.003(3) -0.015(3)
C25 0.035(4) 0.026(3) 0.038(4) -0.003(3) 0.012(3) -0.005(3)
C26 0.021(3) 0.027(3) 0.036(3) 0.000(3) 0.006(3) -0.003(2)
C27 0.022(4) 0.044(4) 0.053(5) -0.002(3) 0.011(3) -0.008(3)
C28 0.064(6) 0.024(3) 0.084(6) -0.015(4) 0.042(5) -0.021(4)
C31 0.017(3) 0.019(3) 0.029(3) 0.001(2) -0.003(2) 0.003(2)
C32 0.021(3) 0.025(3) 0.030(3) -0.001(2) -0.004(3) -0.004(2)
C33 0.017(3) 0.020(3) 0.039(4) 0.005(3) 0.000(3) -0.003(2)
C34 0.025(3) 0.029(3) 0.046(4) -0.011(3) -0.004(3) -0.002(3)
C35 0.024(3) 0.031(3) 0.034(4) -0.007(3) 0.002(3) -0.003(3)
C36 0.014(3) 0.030(3) 0.032(3) 0.006(2) -0.001(2) -0.001(2)
C37 0.041(4) 0.025(3) 0.052(5) 0.001(3) 0.001(4) -0.008(3)
C38 0.030(4) 0.053(4) 0.037(4) -0.009(3) 0.005(3) -0.010(3)
C41 0.025(3) 0.019(3) 0.028(3) -0.003(2) 0.003(3) -0.003(2)
C42 0.019(3) 0.029(3) 0.029(3) -0.002(2) 0.002(3) 0.002(2)
C43 0.023(3) 0.035(3) 0.033(4) -0.008(3) 0.003(3) 0.000(3)
C44 0.018(3) 0.028(3) 0.039(4) -0.008(3) -0.004(3) 0.004(2)
C45 0.028(4) 0.026(3) 0.036(4) -0.001(3) -0.002(3) 0.002(3)
C46 0.021(3) 0.022(3) 0.030(3) 0.000(2) 0.004(3) 0.000(2)
C47 0.026(4) 0.064(5) 0.042(4) 0.001(4) 0.005(3) 0.009(4)
C48 0.039(4) 0.032(3) 0.040(4) 0.004(3) -0.004(3) 0.008(3)
C51 0.008(3) 0.021(3) 0.037(3) -0.002(2) 0.000(2) 0.000(2)
C52 0.028(3) 0.025(3) 0.035(4) 0.002(3) -0.007(3) 0.000(3)
C53 0.041(3) 0.026(2) 0.038(4) 0.006(4) -0.019(4) 0.001(2)
C54 0.036(4) 0.034(3) 0.040(4) 0.003(3) -0.011(3) -0.004(3)
C55 0.022(3) 0.025(3) 0.037(4) -0.004(2) -0.002(2) -0.004(3)
C56 0.019(3) 0.026(3) 0.029(3) 0.006(3) 0.001(3) -0.003(3)
C57 0.094(8) 0.040(4) 0.060(5) -0.002(4) -0.051(5) 0.022(5)
C58 0.060(5) 0.033(4) 0.031(4) -0.003(3) -0.007(3) 0.000(4)
B1 0.024(4) 0.020(3) 0.027(3) -0.002(2) 0.000(3) -0.002(3)

loop_
_geom_bond_atom_site_label_1
_geom_bond_atom_site_label_2
_geom_bond_distance
_geom_bond_site_symmetry_2
_geom_bond_publ_flag
Re1 C3 1.916(9) . ?
Re1 C2 1.924(9) . ?
Re1 C1 1.945(9) . ?
Re1 C4 2.092(8) . ?
Re1 N3 2.174(5) . ?
Re1 N2 2.174(5) . ?
O1 C1 1.162(10) . ?
O2 C2 1.145(10) . ?
O3 C3 1.170(10) . ?
N1 C4 1.142(9) . ?
N1 C5 1.466(9) . ?
N2 C9 1.344(9) . ?
N2 C13 1.361(8) . ?
N3 C18 1.349(9) . ?
N3 C14 1.363(8) . ?
C5 C8 1.514(10) . ?
C5 C6 1.533(12) . ?
C5 C7 1.539(10) . ?
C9 C10 1.376(11) . ?
C10 C11 1.383(13) . ?
C11 C12 1.368(11) . ?
C12 C13 1.384(9) . ?
C13 C14 1.464(9) . ?
C14 C15 1.408(9) . ?
C15 C16 1.377(11) . ?
C16 C17 1.352(12) . ?
C17 C18 1.360(11) . ?
F1 C27 1.297(9) . ?
F2 C27 1.266(8) . ?
F3 C27 1.285(9) . ?
F4 C28 1.238(10) . ?
F5 C28 1.233(10) . ?
F6 C28 1.315(13) . ?
F7 C37 1.333(8) . ?
F8 C37 1.327(9) . ?
F9 C37 1.333(9) . ?
F10 C38 1.297(11) . ?
F11 C38 1.312(9) . ?
F12 C38 1.315(9) . ?
F13 C47 1.288(9) . ?
F14 C47 1.346(9) . ?
F15 C47 1.283(9) . ?
F16 C48 1.346(8) . ?
F17 C48 1.341(8) . ?
F18 C48 1.332(8) . ?
F19 C57 1.219(10) . ?
F20 C57 1.282(15) . ?
F21 C57 1.218(11) . ?
F22 C58 1.316(9) . ?
F23 C58 1.314(9) . ?
F24 C58 1.332(8) . ?
C21 C26 1.407(8) . ?
C21 C22 1.414(8) . ?
C21 B1 1.648(9) . ?
C22 C23 1.397(8) . ?
C23 C24 1.397(9) . ?
C23 C27 1.498(9) . ?
C24 C25 1.374(9) . ?
C25 C26 1.409(8) . ?
C25 C28 1.484(9) . ?
C31 C36 1.397(9) . ?
C31 C32 1.414(8) . ?
C31 B1 1.631(8) . ?
C32 C33 1.379(8) . ?
C33 C34 1.397(9) . ?
C33 C37 1.481(9) . ?
C34 C35 1.393(9) . ?
C35 C36 1.392(9) . ?
C35 C38 1.476(10) . ?
C41 C46 1.388(8) . ?
C41 C42 1.407(8) . ?
C41 B1 1.637(9) . ?
C42 C43 1.393(8) . ?
C43 C44 1.371(9) . ?
C43 C47 1.486(10) . ?
C44 C45 1.402(9) . ?
C45 C46 1.404(9) . ?
C45 C48 1.485(9) . ?
C51 C52 1.401(8) . ?
C51 C56 1.408(8) . ?
C51 B1 1.633(9) . ?
C52 C53 1.390(11) . ?
C53 C54 1.394(10) . ?
C53 C57 1.481(9) . ?
C54 C55 1.393(9) . ?
C55 C56 1.381(9) . ?
C55 C58 1.501(9) . ?
